data_4033763
loop_
_publ_author_name
'Mart\'inez-Garc\'ia, Lucas'
'Lobato, Rub\'en'
'Prado, Gustavo'
'Monje, Pablo'
'Sardina, F. Javier'
'Paleo, M. Rita'

_publ_section_title
;
 C-C Bond-Forming and Bond-Breaking Processes from the Reaction of
 Diesters with Me<sub>3</sub>SnLi. Synthesis of Complex Bridged Polycycles
 and Dialkyl Aromatic Compounds.
;
_journal_issue 4
_journal_name_full 'The Journal of organic chemistry'
_journal_page_first 1887
_journal_page_last 1897
_journal_paper_doi 10.1021/acs.joc.8b02891
_journal_volume 84
_journal_year 2019
_chemical_formula_moiety 'C26 H36 O Sn'
_chemical_formula_sum 'C26 H36 O Sn'
_chemical_formula_weight 483.24
_chemical_name_common jslm423c
_space_group_crystal_system triclinic
_space_group_IT_number 2
_space_group_name_Hall '-P 1'
_space_group_name_H-M_alt 'P -1'
_atom_sites_solution_hydrogens mixed
_atom_sites_solution_primary dual
_atom_sites_solution_secondary difmap
_audit_conform_dict_location ftp://ftp.iucr.org/pub/cif_core.dic
_audit_conform_dict_name cif_core.dic
_audit_conform_dict_version 2.4.3
_audit_creation_date 2017-02-24T18:23:51-00:00
_audit_creation_method 'WinGX routine CIF_UPDATE'
_cell_angle_alpha 103.1740(10)
_cell_angle_beta 97.5850(10)
_cell_angle_gamma 100.1640(10)
_cell_formula_units_Z 2
_cell_length_a 8.2011(2)
_cell_length_b 11.8340(2)
_cell_length_c 12.8962(2)
_cell_measurement_reflns_used 9908
_cell_measurement_temperature 100(2)
_cell_measurement_theta_max 30.33
_cell_measurement_theta_min 2.56
_cell_measurement_wavelength 0.71073
_cell_volume 1180.01(4)
_computing_cell_refinement 'SAINT V8.37A integration software'
_computing_data_collection 'Bruker APEX2 software'
_computing_data_reduction 'SORTAV (Blessing, 1995)'
_computing_molecular_graphics 'ORTEP-3 for Windows (Farrugia, 2012)'
_computing_publication_material 'WinGX publication routines (Farrugia, 2012)'
_computing_structure_refinement 'SHELXL-2016/6 (Sheldrick, 2016)'
_computing_structure_solution 'SHELXT-2014 (Sheldrick, 2014)'
_diffrn_ambient_temperature 100(2)
_diffrn_detector 'APEX-II CCD'
_diffrn_measured_fraction_theta_full 1
_diffrn_measured_fraction_theta_max 0.995
_diffrn_measurement_device '\k-geometry diffractometer'
_diffrn_measurement_device_type 'Bruker APEX-II'
_diffrn_measurement_method '\f or \w oscillation scans'
_diffrn_orient_matrix_UB_11 0.106076
_diffrn_orient_matrix_UB_12 0.012534
_diffrn_orient_matrix_UB_13 0.053199
_diffrn_orient_matrix_UB_21 -0.001702
_diffrn_orient_matrix_UB_22 0.086125
_diffrn_orient_matrix_UB_23 0.025272
_diffrn_orient_matrix_UB_31 -0.067844
_diffrn_orient_matrix_UB_32 -0.017854
_diffrn_orient_matrix_UB_33 0.055542
_diffrn_radiation_monochromator graphite
_diffrn_radiation_probe x-ray
_diffrn_radiation_type MoK\a
_diffrn_radiation_wavelength 0.71073
_diffrn_reflns_av_R_equivalents 0.043
_diffrn_reflns_av_unetI/netI 0.0388
_diffrn_reflns_Laue_measured_fraction_full 1
_diffrn_reflns_Laue_measured_fraction_max 0.995
_diffrn_reflns_limit_h_max 11
_diffrn_reflns_limit_h_min -11
_diffrn_reflns_limit_k_max 16
_diffrn_reflns_limit_k_min -16
_diffrn_reflns_limit_l_max 18
_diffrn_reflns_limit_l_min -18
_diffrn_reflns_number 44550
_diffrn_reflns_point_group_measured_fraction_full 1
_diffrn_reflns_point_group_measured_fraction_max 0.995
_diffrn_reflns_reduction_process
;
        Scaled and merged with Sortav
        R.H. Blessing, (1987) Cryst. Rev. 1, 3-58
        R.H. Blessing, (1989) J. Appl. Cryst. 22, 396-397
;
_diffrn_reflns_theta_full 25.242
_diffrn_reflns_theta_max 30.546
_diffrn_reflns_theta_min 1.809
_diffrn_source 'sealed x-ray tube'
_diffrn_standards_number 0
_exptl_absorpt_coefficient_mu 1.096
_exptl_absorpt_correction_T_max 0.779
_exptl_absorpt_correction_T_min 0.689
_exptl_absorpt_correction_type multi-scan
_exptl_absorpt_process_details
;
SADABS-2016/2 - Bruker AXS area detector scaling and absorption correction
;
_exptl_crystal_colour colourless
_exptl_crystal_density_diffrn 1.36
_exptl_crystal_density_method 'not measured'
_exptl_crystal_description prism
_exptl_crystal_F_000 500
_exptl_crystal_size_max 0.37
_exptl_crystal_size_mid 0.32
_exptl_crystal_size_min 0.24
_refine_diff_density_max 0.476
_refine_diff_density_min -0.514
_refine_diff_density_rms 0.088
_refine_ls_extinction_method none
_refine_ls_goodness_of_fit_ref 1.032
_refine_ls_hydrogen_treatment mixed
_refine_ls_matrix_type full
_refine_ls_number_constraints 0
_refine_ls_number_parameters 262
_refine_ls_number_reflns 7187
_refine_ls_number_restraints 0
_refine_ls_restrained_S_all 1.032
_refine_ls_R_factor_all 0.0318
_refine_ls_R_factor_gt 0.0264
_refine_ls_shift/su_max 0.003
_refine_ls_shift/su_mean 0
_refine_ls_structure_factor_coef Fsqd
_refine_ls_weighting_details 'w=1/[\s^2^(Fo^2^)+(0.0215P)^2^+0.3878P] where P=(Fo^2^+2Fc^2^)/3'
_refine_ls_weighting_scheme calc
_refine_ls_wR_factor_gt 0.0519
_refine_ls_wR_factor_ref 0.0533
_reflns_Friedel_coverage 0
_reflns_number_gt 6489
_reflns_number_total 7187
_reflns_threshold_expression 'I > 2\s(I)'
_cod_data_source_file jo8b02891_si_013.cif
_cod_data_source_block shelx
_cod_database_code 4033763
_shelx_estimated_absorpt_t_min 0.687
_shelx_estimated_absorpt_t_max 0.779

loop_
_space_group_symop_operation_xyz
'x, y, z'
'-x, -y, -z'

loop_
_atom_site_label
_atom_site_type_symbol
_atom_site_fract_x
_atom_site_fract_y
_atom_site_fract_z
_atom_site_U_iso_or_equiv
_atom_site_adp_type
_atom_site_occupancy
_atom_site_site_symmetry_order
_atom_site_calc_flag
_atom_site_refinement_flags_posn
_atom_site_refinement_flags_adp
Sn1 Sn 1.04094(2) 0.38003(2) 0.76586(2) 0.01155(4) Uani 1 1 d . .
O1 O 0.82544(15) 0.16337(10) 0.64130(9) 0.0130(2) Uani 1 1 d . .
H1 H 0.745(3) 0.122(2) 0.6066(18) 0.032(6) Uiso 1 1 d . .
C1 C 0.78953(19) 0.27666(14) 0.68449(12) 0.0113(3) Uani 1 1 d . .
C2 C 0.68848(19) 0.32593(14) 0.59760(12) 0.0108(3) Uani 1 1 d . .
C3 C 0.64646(19) 0.27235(14) 0.75627(12) 0.0110(3) Uani 1 1 d . .
C11 C 0.52318(19) 0.23291(14) 0.57150(12) 0.0115(3) Uani 1 1 d . .
C12 C 0.4065(2) 0.18448(14) 0.47730(13) 0.0149(3) Uani 1 1 d . .
H12 H 0.423889 0.206174 0.412428 0.018 Uiso 1 1 calc R U
C13 C 0.2621(2) 0.10273(15) 0.47939(14) 0.0176(3) Uani 1 1 d . .
H13 H 0.1808 0.0682 0.415102 0.021 Uiso 1 1 calc R U
C14 C 0.2362(2) 0.07148(15) 0.57409(14) 0.0181(3) Uani 1 1 d . .
H14 H 0.137059 0.016143 0.574177 0.022 Uiso 1 1 calc R U
C15 C 0.3547(2) 0.12065(14) 0.66957(13) 0.0151(3) Uani 1 1 d . .
H15 H 0.337189 0.099215 0.734531 0.018 Uiso 1 1 calc R U
C16 C 0.49730(19) 0.20088(14) 0.66736(12) 0.0115(3) Uani 1 1 d . .
C21 C 0.62973(19) 0.40116(14) 0.77164(12) 0.0118(3) Uani 1 1 d . .
C22 C 0.5990(2) 0.48175(15) 0.85828(13) 0.0154(3) Uani 1 1 d . .
H22 H 0.583006 0.460204 0.923404 0.018 Uiso 1 1 calc R U
C23 C 0.5920(2) 0.59623(15) 0.84825(14) 0.0184(3) Uani 1 1 d . .
H23 H 0.570307 0.652945 0.90703 0.022 Uiso 1 1 calc R U
C24 C 0.6164(2) 0.62750(15) 0.75338(14) 0.0178(3) Uani 1 1 d . .
H24 H 0.610995 0.705536 0.74797 0.021 Uiso 1 1 calc R U
C25 C 0.64860(19) 0.54639(14) 0.66570(13) 0.0142(3) Uani 1 1 d . .
H25 H 0.666108 0.568292 0.600943 0.017 Uiso 1 1 calc R U
C26 C 0.65439(18) 0.43327(14) 0.67558(12) 0.0109(3) Uani 1 1 d . .
C31 C 0.7626(2) 0.35167(14) 0.50150(12) 0.0127(3) Uani 1 1 d . .
H31A H 0.861637 0.418488 0.528885 0.015 Uiso 1 1 calc R U
H31B H 0.678138 0.37838 0.455881 0.015 Uiso 1 1 calc R U
C32 C 0.8170(2) 0.24827(15) 0.43001(12) 0.0153(3) Uani 1 1 d . .
H32A H 0.909851 0.225987 0.472764 0.018 Uiso 1 1 calc R U
H32B H 0.721324 0.178732 0.406396 0.018 Uiso 1 1 calc R U
C33 C 0.8753(2) 0.27958(16) 0.33057(13) 0.0194(4) Uani 1 1 d . .
H33A H 0.782483 0.302365 0.28825 0.023 Uiso 1 1 calc R U
H33B H 0.971039 0.349057 0.354417 0.023 Uiso 1 1 calc R U
C34 C 0.9294(3) 0.17741(18) 0.25807(15) 0.0290(4) Uani 1 1 d . .
H34A H 0.834244 0.10898 0.232611 0.044 Uiso 1 1 calc R U
H34B H 1.022675 0.155365 0.299113 0.044 Uiso 1 1 calc R U
H34C H 0.965978 0.202103 0.195781 0.044 Uiso 1 1 calc R U
C41 C 0.6732(2) 0.23180(14) 0.85959(12) 0.0141(3) Uani 1 1 d . .
H41A H 0.57411 0.239307 0.894876 0.017 Uiso 1 1 calc R U
H41B H 0.772157 0.287201 0.909033 0.017 Uiso 1 1 calc R U
C42 C 0.7003(2) 0.10534(15) 0.84826(13) 0.0163(3) Uani 1 1 d . .
H42A H 0.600956 0.048333 0.800758 0.02 Uiso 1 1 calc R U
H42B H 0.799672 0.09623 0.813639 0.02 Uiso 1 1 calc R U
C43 C 0.7272(3) 0.07655(17) 0.95740(14) 0.0266(4) Uani 1 1 d . .
H43A H 0.630361 0.089953 0.993388 0.032 Uiso 1 1 calc R U
H43B H 0.82954 0.131566 1.003476 0.032 Uiso 1 1 calc R U
C44 C 0.7464(3) -0.05055(19) 0.94864(17) 0.0376(5) Uani 1 1 d . .
H44A H 0.642808 -0.105581 0.906804 0.056 Uiso 1 1 calc R U
H44B H 0.767568 -0.06315 1.021298 0.056 Uiso 1 1 calc R U
H44C H 0.841135 -0.064856 0.912155 0.056 Uiso 1 1 calc R U
C51 C 1.0477(2) 0.55269(15) 0.86616(13) 0.0186(3) Uani 1 1 d . .
H51A H 1.163535 0.599521 0.883914 0.028 Uiso 1 1 calc R U
H51B H 1.00781 0.544742 0.933033 0.028 Uiso 1 1 calc R U
H51C H 0.974978 0.592819 0.827438 0.028 Uiso 1 1 calc R U
C52 C 1.1906(2) 0.39640(15) 0.64426(13) 0.0171(3) Uani 1 1 d . .
H52A H 1.196993 0.317157 0.603252 0.026 Uiso 1 1 calc R U
H52B H 1.304254 0.44193 0.678667 0.026 Uiso 1 1 calc R U
H52C H 1.139232 0.437618 0.595104 0.026 Uiso 1 1 calc R U
C53 C 1.1424(2) 0.27715(17) 0.86535(14) 0.0204(4) Uani 1 1 d . .
H53A H 1.108681 0.192647 0.827266 0.031 Uiso 1 1 calc R U
H53B H 1.099368 0.290587 0.933496 0.031 Uiso 1 1 calc R U
H53C H 1.265586 0.301252 0.880707 0.031 Uiso 1 1 calc R U

loop_
_atom_site_aniso_label
_atom_site_aniso_U_11
_atom_site_aniso_U_22
_atom_site_aniso_U_33
_atom_site_aniso_U_23
_atom_site_aniso_U_13
_atom_site_aniso_U_12
Sn1 0.01000(5) 0.01199(6) 0.01178(5) 0.00268(4) 0.00040(4) 0.00173(4)
O1 0.0146(6) 0.0099(6) 0.0130(5) -0.0003(4) 0.0019(4) 0.0038(5)
C1 0.0126(7) 0.0096(7) 0.0110(7) 0.0013(6) 0.0017(6) 0.0022(6)
C2 0.0111(7) 0.0102(7) 0.0106(7) 0.0021(6) 0.0014(5) 0.0024(6)
C3 0.0107(7) 0.0102(7) 0.0113(7) 0.0014(6) 0.0022(5) 0.0018(6)
C11 0.0113(7) 0.0085(7) 0.0148(7) 0.0015(6) 0.0024(6) 0.0038(6)
C12 0.0169(8) 0.0124(8) 0.0142(7) 0.0018(6) -0.0003(6) 0.0044(6)
C13 0.0143(8) 0.0126(8) 0.0213(8) -0.0011(7) -0.0050(6) 0.0040(6)
C14 0.0126(7) 0.0105(8) 0.0295(9) 0.0040(7) 0.0009(7) 0.0015(6)
C15 0.0138(7) 0.0122(8) 0.0195(8) 0.0049(6) 0.0033(6) 0.0025(6)
C16 0.0121(7) 0.0086(7) 0.0134(7) 0.0012(6) 0.0023(6) 0.0037(6)
C21 0.0088(7) 0.0109(8) 0.0144(7) 0.0027(6) 0.0001(5) 0.0014(6)
C22 0.0161(8) 0.0159(8) 0.0140(7) 0.0032(6) 0.0030(6) 0.0037(6)
C23 0.0199(8) 0.0154(9) 0.0181(8) -0.0006(7) 0.0025(7) 0.0066(7)
C24 0.0202(8) 0.0114(8) 0.0217(8) 0.0038(7) 0.0015(7) 0.0051(7)
C25 0.0136(7) 0.0130(8) 0.0151(7) 0.0044(6) -0.0005(6) 0.0016(6)
C26 0.0084(7) 0.0102(7) 0.0129(7) 0.0020(6) 0.0003(5) 0.0012(6)
C31 0.0148(7) 0.0132(8) 0.0108(7) 0.0045(6) 0.0016(6) 0.0032(6)
C32 0.0188(8) 0.0154(8) 0.0123(7) 0.0031(6) 0.0043(6) 0.0045(7)
C33 0.0260(9) 0.0199(9) 0.0147(8) 0.0053(7) 0.0075(7) 0.0071(7)
C34 0.0478(12) 0.0292(11) 0.0183(9) 0.0083(8) 0.0162(8) 0.0194(9)
C41 0.0169(8) 0.0131(8) 0.0123(7) 0.0035(6) 0.0028(6) 0.0028(6)
C42 0.0204(8) 0.0146(8) 0.0152(8) 0.0054(6) 0.0031(6) 0.0053(7)
C43 0.0445(12) 0.0211(10) 0.0190(9) 0.0101(8) 0.0072(8) 0.0117(9)
C44 0.0620(15) 0.0302(12) 0.0315(11) 0.0180(9) 0.0138(10) 0.0214(11)
C51 0.0208(8) 0.0151(9) 0.0169(8) 0.0012(7) 0.0017(6) 0.0008(7)
C52 0.0140(8) 0.0180(9) 0.0204(8) 0.0055(7) 0.0049(6) 0.0044(7)
C53 0.0171(8) 0.0266(10) 0.0200(8) 0.0090(7) 0.0017(7) 0.0086(7)

loop_
_atom_type_symbol
_atom_type_description
_atom_type_scat_dispersion_real
_atom_type_scat_dispersion_imag
_atom_type_scat_source
C C 0.0033 0.0016 'International Tables Vol C Tables 4.2.6.8 and 6.1.1.4'
H H 0 0 'International Tables Vol C Tables 4.2.6.8 and 6.1.1.4'
O O 0.0106 0.006 'International Tables Vol C Tables 4.2.6.8 and 6.1.1.4'
Sn Sn -0.6537 1.4246 'International Tables Vol C Tables 4.2.6.8 and 6.1.1.4'

loop_
_geom_angle_atom_site_label_1
_geom_angle_atom_site_label_2
_geom_angle_atom_site_label_3
_geom_angle
C52 Sn1 C51 109.58(7)
C52 Sn1 C53 109.33(6)
C51 Sn1 C53 108.51(7)
C52 Sn1 C1 107.84(6)
C51 Sn1 C1 115.32(6)
C53 Sn1 C1 106.11(6)
C1 O1 H1 108.5(17)
O1 C1 C2 113.86(12)
O1 C1 C3 113.77(12)
C2 C1 C3 94.33(11)
O1 C1 Sn1 101.18(9)
C2 C1 Sn1 117.69(10)
C3 C1 Sn1 116.87(10)
C31 C2 C26 115.30(13)
C31 C2 C11 116.39(12)
C26 C2 C11 104.67(12)
C31 C2 C1 121.11(13)
C26 C2 C1 97.61(11)
C11 C2 C1 98.62(12)
C41 C3 C21 115.34(13)
C41 C3 C16 117.69(13)
C21 C3 C16 104.68(12)
C41 C3 C1 119.82(13)
C21 C3 C1 97.34(12)
C16 C3 C1 98.69(11)
C12 C11 C16 120.69(14)
C12 C11 C2 131.69(14)
C16 C11 C2 107.59(13)
C11 C12 C13 118.52(15)
C11 C12 H12 120.7
C13 C12 H12 120.7
C14 C13 C12 120.80(15)
C14 C13 H13 119.6
C12 C13 H13 119.6
C13 C14 C15 120.61(15)
C13 C14 H14 119.7
C15 C14 H14 119.7
C16 C15 C14 118.57(15)
C16 C15 H15 120.7
C14 C15 H15 120.7
C15 C16 C11 120.81(14)
C15 C16 C3 131.75(14)
C11 C16 C3 107.41(13)
C22 C21 C26 120.73(15)
C22 C21 C3 131.70(14)
C26 C21 C3 107.56(13)
C21 C22 C23 118.48(15)
C21 C22 H22 120.8
C23 C22 H22 120.8
C24 C23 C22 120.58(16)
C24 C23 H23 119.7
C22 C23 H23 119.7
C23 C24 C25 121.11(16)
C23 C24 H24 119.4
C25 C24 H24 119.4
C26 C25 C24 118.17(15)
C26 C25 H25 120.9
C24 C25 H25 120.9
C25 C26 C21 120.91(14)
C25 C26 C2 131.48(14)
C21 C26 C2 107.60(13)
C2 C31 C32 115.92(13)
C2 C31 H31A 108.3
C32 C31 H31A 108.3
C2 C31 H31B 108.3
C32 C31 H31B 108.3
H31A C31 H31B 107.4
C33 C32 C31 111.94(13)
C33 C32 H32A 109.2
C31 C32 H32A 109.2
C33 C32 H32B 109.2
C31 C32 H32B 109.2
H32A C32 H32B 107.9
C34 C33 C32 112.71(14)
C34 C33 H33A 109
C32 C33 H33A 109
C34 C33 H33B 109
C32 C33 H33B 109
H33A C33 H33B 107.8
C33 C34 H34A 109.5
C33 C34 H34B 109.5
H34A C34 H34B 109.5
C33 C34 H34C 109.5
H34A C34 H34C 109.5
H34B C34 H34C 109.5
C3 C41 C42 116.97(13)
C3 C41 H41A 108.1
C42 C41 H41A 108.1
C3 C41 H41B 108.1
C42 C41 H41B 108.1
H41A C41 H41B 107.3
C43 C42 C41 111.64(14)
C43 C42 H42A 109.3
C41 C42 H42A 109.3
C43 C42 H42B 109.3
C41 C42 H42B 109.3
H42A C42 H42B 108
C42 C43 C44 113.04(16)
C42 C43 H43A 109
C44 C43 H43A 109
C42 C43 H43B 109
C44 C43 H43B 109
H43A C43 H43B 107.8
C43 C44 H44A 109.5
C43 C44 H44B 109.5
H44A C44 H44B 109.5
C43 C44 H44C 109.5
H44A C44 H44C 109.5
H44B C44 H44C 109.5
Sn1 C51 H51A 109.5
Sn1 C51 H51B 109.5
H51A C51 H51B 109.5
Sn1 C51 H51C 109.5
H51A C51 H51C 109.5
H51B C51 H51C 109.5
Sn1 C52 H52A 109.5
Sn1 C52 H52B 109.5
H52A C52 H52B 109.5
Sn1 C52 H52C 109.5
H52A C52 H52C 109.5
H52B C52 H52C 109.5
Sn1 C53 H53A 109.5
Sn1 C53 H53B 109.5
H53A C53 H53B 109.5
Sn1 C53 H53C 109.5
H53A C53 H53C 109.5
H53B C53 H53C 109.5

loop_
_geom_bond_atom_site_label_1
_geom_bond_atom_site_label_2
_geom_bond_distance
Sn1 C52 2.1368(15)
Sn1 C51 2.1418(17)
Sn1 C53 2.1468(17)
Sn1 C1 2.1915(15)
O1 C1 1.4271(19)
O1 H1 0.76(2)
C1 C2 1.583(2)
C1 C3 1.589(2)
C2 C31 1.518(2)
C2 C26 1.523(2)
C2 C11 1.532(2)
C3 C41 1.518(2)
C3 C21 1.525(2)
C3 C16 1.533(2)
C11 C12 1.379(2)
C11 C16 1.404(2)
C12 C13 1.398(2)
C12 H12 0.95
C13 C14 1.386(2)
C13 H13 0.95
C14 C15 1.399(2)
C14 H14 0.95
C15 C16 1.378(2)
C15 H15 0.95
C21 C22 1.377(2)
C21 C26 1.405(2)
C22 C23 1.400(2)
C22 H22 0.95
C23 C24 1.385(2)
C23 H23 0.95
C24 C25 1.394(2)
C24 H24 0.95
C25 C26 1.382(2)
C25 H25 0.95
C31 C32 1.527(2)
C31 H31A 0.99
C31 H31B 0.99
C32 C33 1.525(2)
C32 H32A 0.99
C32 H32B 0.99
C33 C34 1.522(2)
C33 H33A 0.99
C33 H33B 0.99
C34 H34A 0.98
C34 H34B 0.98
C34 H34C 0.98
C41 C42 1.529(2)
C41 H41A 0.99
C41 H41B 0.99
C42 C43 1.519(2)
C42 H42A 0.99
C42 H42B 0.99
C43 C44 1.520(3)
C43 H43A 0.99
C43 H43B 0.99
C44 H44A 0.98
C44 H44B 0.98
C44 H44C 0.98
C51 H51A 0.98
C51 H51B 0.98
C51 H51C 0.98
C52 H52A 0.98
C52 H52B 0.98
C52 H52C 0.98
C53 H53A 0.98
C53 H53B 0.98
C53 H53C 0.98

loop_
_geom_torsion_atom_site_label_1
_geom_torsion_atom_site_label_2
_geom_torsion_atom_site_label_3
_geom_torsion_atom_site_label_4
_geom_torsion
O1 C1 C2 C31 -62.07(18)
C3 C1 C2 C31 179.55(13)
Sn1 C1 C2 C31 56.07(17)
O1 C1 C2 C26 172.19(12)
C3 C1 C2 C26 53.80(12)
Sn1 C1 C2 C26 -69.68(12)
O1 C1 C2 C11 66.00(14)
C3 C1 C2 C11 -52.38(12)
Sn1 C1 C2 C11 -175.86(9)
O1 C1 C3 C41 62.76(18)
C2 C1 C3 C41 -178.78(13)
Sn1 C1 C3 C41 -54.67(17)
O1 C1 C3 C21 -172.40(12)
C2 C1 C3 C21 -53.94(12)
Sn1 C1 C3 C21 70.17(13)
O1 C1 C3 C16 -66.25(15)
C2 C1 C3 C16 52.21(13)
Sn1 C1 C3 C16 176.32(10)
C31 C2 C11 C12 -16.2(2)
C26 C2 C11 C12 112.35(18)
C1 C2 C11 C12 -147.39(17)
C31 C2 C11 C16 165.91(13)
C26 C2 C11 C16 -65.55(15)
C1 C2 C11 C16 34.72(15)
C16 C11 C12 C13 -0.1(2)
C2 C11 C12 C13 -177.74(15)
C11 C12 C13 C14 0.3(2)
C12 C13 C14 C15 -0.4(3)
C13 C14 C15 C16 0.1(2)
C14 C15 C16 C11 0.2(2)
C14 C15 C16 C3 178.09(16)
C12 C11 C16 C15 -0.2(2)
C2 C11 C16 C15 177.99(14)
C12 C11 C16 C3 -178.56(14)
C2 C11 C16 C3 -0.39(16)
C41 C3 C16 C15 17.5(2)
C21 C3 C16 C15 -112.10(18)
C1 C3 C16 C15 147.90(17)
C41 C3 C16 C11 -164.38(13)
C21 C3 C16 C11 66.04(15)
C1 C3 C16 C11 -33.96(15)
C41 C3 C21 C22 -15.8(2)
C16 C3 C21 C22 115.21(18)
C1 C3 C21 C22 -143.77(17)
C41 C3 C21 C26 163.41(13)
C16 C3 C21 C26 -65.63(15)
C1 C3 C21 C26 35.40(14)
C26 C21 C22 C23 0.4(2)
C3 C21 C22 C23 179.44(16)
C21 C22 C23 C24 -0.4(2)
C22 C23 C24 C25 -0.1(3)
C23 C24 C25 C26 0.5(2)
C24 C25 C26 C21 -0.5(2)
C24 C25 C26 C2 -179.00(15)
C22 C21 C26 C25 0.0(2)
C3 C21 C26 C25 -179.23(14)
C22 C21 C26 C2 178.89(14)
C3 C21 C26 C2 -0.39(16)
C31 C2 C26 C25 13.9(2)
C11 C2 C26 C25 -115.25(18)
C1 C2 C26 C25 143.72(16)
C31 C2 C26 C21 -164.73(13)
C11 C2 C26 C21 66.08(15)
C1 C2 C26 C21 -34.95(14)
C26 C2 C31 C32 172.97(13)
C11 C2 C31 C32 -63.84(18)
C1 C2 C31 C32 55.82(19)
C2 C31 C32 C33 175.04(14)
C31 C32 C33 C34 -179.77(15)
C21 C3 C41 C42 -176.72(13)
C16 C3 C41 C42 58.86(19)
C1 C3 C41 C42 -60.97(19)
C3 C41 C42 C43 179.40(15)
C41 C42 C43 C44 177.28(17)
